data_4129799
loop_
_publ_author_name
'Foo, Maw Lin'
'Matsuda, Ryotaro'
'Hijikata, Yuh'
'Krishna, Rajamani'
'Sato, Hiroshi'
'Horike, Satoshi'
'Hori, Akihiro'
'Duan, Jingui'
'Sato, Yohei'
'Kubota, Yoshiki'
'Takata, Masaki'
'Kitagawa, Susumu'

_publ_section_title
;
 An Adsorbate Discriminatory Gate Effect in a Flexible Porous Coordination
 Polymer for Selective Adsorption of CO2 over C2H2.
;
_journal_issue 9
_journal_name_full 'Journal of the American Chemical Society'
_journal_page_first 3022
_journal_page_last 3030
_journal_paper_doi 10.1021/jacs.5b10491
_journal_volume 138
_journal_year 2016
_chemical_formula_moiety 'C43 H35 Mn2 N5 O9'
_chemical_formula_sum 'C43 H35 Mn2 N5 O9'
_chemical_formula_weight 875.65
_space_group_IT_number 2
_space_group_name_Hall '-P 1'
_space_group_name_H-M_alt 'P -1'
_symmetry_cell_setting triclinic
_symmetry_Int_Tables_number 2
_symmetry_space_group_name_Hall '-P 1'
_symmetry_space_group_name_H-M 'P -1'
_atom_sites_solution_hydrogens geom
_atom_sites_solution_primary direct
_atom_sites_solution_secondary difmap
_cell_angle_alpha 78.453(8)
_cell_angle_beta 71.594(8)
_cell_angle_gamma 68.025(8)
_cell_formula_units_Z 1
_cell_length_a 10.0441(15)
_cell_length_b 10.5253(16)
_cell_length_c 11.3491(15)
_cell_measurement_reflns_used 4529
_cell_measurement_temperature 223(2)
_cell_measurement_theta_max 29.92
_cell_measurement_theta_min 9.97
_cell_volume 1051.1(3)
_computing_cell_refinement CrystalClear
_computing_data_collection 'CrystalClear (Rigaku, ????)'
_computing_data_reduction CrystalClear
_computing_molecular_graphics 'CrystalStructure 4.0'
_computing_publication_material 'CrystalStructure 4.0 (Rigaku, 2011)'
_computing_structure_refinement 'SHELXL97 (Sheldrick, 2008)'
_computing_structure_solution 'Superflip (Palatinus, et al., 2007)'
_diffrn_ambient_temperature 223
_diffrn_detector_area_resol_mean 14.286
_diffrn_measured_fraction_theta_full 0.891
_diffrn_measured_fraction_theta_max 0.891
_diffrn_measurement_device_type 'Rigaku Saturn70'
_diffrn_measurement_method \w
_diffrn_radiation_type 'Mo K\a'
_diffrn_radiation_wavelength 0.71073
_diffrn_reflns_limit_h_max 12
_diffrn_reflns_limit_h_min 0
_diffrn_reflns_limit_k_max 12
_diffrn_reflns_limit_k_min -11
_diffrn_reflns_limit_l_max 13
_diffrn_reflns_limit_l_min -12
_diffrn_reflns_number 5489
_diffrn_reflns_theta_full 25.50
_diffrn_reflns_theta_max 25.50
_diffrn_reflns_theta_min 9.99
_diffrn_standards_number 0
_exptl_absorpt_coefficient_mu 0.661
_exptl_absorpt_correction_type none
_exptl_crystal_colour yellow
_exptl_crystal_density_diffrn 1.383
_exptl_crystal_density_method 'not measured'
_exptl_crystal_description prism
_exptl_crystal_F_000 450.00
_exptl_crystal_size_max 0.07
_exptl_crystal_size_mid 0.06
_exptl_crystal_size_min 0.05
_refine_diff_density_max 1.13
_refine_diff_density_min -0.77
_refine_ls_extinction_method none
_refine_ls_goodness_of_fit_ref 1.256
_refine_ls_hydrogen_treatment constr
_refine_ls_number_parameters 344
_refine_ls_number_reflns 5489
_refine_ls_number_restraints 378
_refine_ls_R_factor_gt 0.1105
_refine_ls_shift/su_max 0.005
_refine_ls_structure_factor_coef Fsqd
_refine_ls_weighting_details 'w = 1/[\s^2^(Fo^2^)+(0.0010P)^2^+5.5684P] where P=(Fo^2^+2Fc^2^)/3'
_refine_ls_weighting_scheme calc
_refine_ls_wR_factor_ref 0.2503
_reflns_number_gt 5341
_reflns_number_total 5489
_reflns_threshold_expression F^2^>2.0\s(F^2^)
_cod_data_source_file ja5b10491_si_002.cif
_cod_data_source_block PCP1
_cod_database_code 4129799

loop_
_symmetry_equiv_pos_site_id
_symmetry_equiv_pos_as_xyz
1 +X,+Y,+Z
2 -X,-Y,-Z

loop_
_atom_site_label
_atom_site_type_symbol
_atom_site_fract_x
_atom_site_fract_y
_atom_site_fract_z
_atom_site_U_iso_or_equiv
_atom_site_adp_type
_atom_site_occupancy
_atom_site_symmetry_multiplicity
_atom_site_calc_flag
_atom_site_refinement_flags
Mn1 Mn 0.86941(9) 0.14211(9) 0.15413(8) 0.0207(3) Uani 1 2 d .
O1 O 0.8236(5) 0.0210(5) 0.0601(5) 0.0403(11) Uani 1 2 d .
O2 O 0.8987(4) -0.0858(6) -0.1077(4) 0.0405(11) Uani 1 2 d .
O3 O 0.6316(5) 0.2612(5) 0.2625(4) 0.0372(10) Uani 1 2 d .
O4 O 0.8235(5) 0.2907(5) 0.2868(4) 0.0379(10) Uani 1 2 d .
O5 O 0.5020(13) 0.1548(15) 0.6483(14) 0.105(5) Uani 0.5 2 d .
N1 N 0.8739(6) -0.0227(6) 0.3174(6) 0.0382(12) Uani 1 2 d .
N2 N 0.8452(7) 0.3173(7) 0.0004(6) 0.0444(13) Uani 1 2 d .
N3 N 0.4640(16) 0.2873(15) 0.7860(14) 0.104(5) Uani 0.5 2 d .
C1 C 0.8005(6) -0.0262(6) -0.0193(6) 0.0255(10) Uani 1 2 d .
C2 C 0.6162(6) -0.0770(6) -0.0878(5) 0.0287(12) Uani 1 2 d .
C3 C 0.6431(6) -0.0113(6) -0.0102(5) 0.0244(10) Uani 1 2 d .
C4 C 0.5282(6) 0.0654(6) 0.0790(6) 0.0272(11) Uani 1 2 d .
C5 C 0.6880(7) 0.3123(6) 0.3133(5) 0.0288(11) Uani 1 2 d .
C6 C 0.4366(7) 0.4491(8) 0.4402(6) 0.0347(13) Uani 1 2 d .
C7 C 0.5897(7) 0.4073(7) 0.4113(5) 0.0328(12) Uani 1 2 d .
C8 C 0.6510(7) 0.4671(7) 0.4711(6) 0.0322(12) Uani 1 2 d .
C9 C 0.7657(17) -0.0802(17) 0.3651(15) 0.045(2) Uani 0.5 2 d .
C9a C 0.7810(17) -0.0146(17) 0.4227(14) 0.043(2) Uani 0.5 2 d .
C10a C 0.7801(17) -0.1120(15) 0.5179(16) 0.048(3) Uani 0.5 2 d .
C10 C 0.7626(17) -0.1718(19) 0.4693(16) 0.055(3) Uani 0.5 2 d .
C11 C 0.8872(10) -0.2293(10) 0.5114(9) 0.067(2) Uani 1 2 d .
C12a C 0.9928(18) -0.2540(19) 0.3915(13) 0.056(3) Uani 0.5 2 d .
C12 C 0.972(2) -0.1445(18) 0.4911(17) 0.059(3) Uani 0.5 2 d .
C13 C 0.9732(18) -0.0561(18) 0.3853(15) 0.049(3) Uani 0.5 2 d .
C13a C 0.9837(18) -0.1474(17) 0.2962(15) 0.050(3) Uani 0.5 2 d .
C14 C 0.9308(18) 0.2953(17) -0.1182(13) 0.047(3) Uani 0.5 2 d .
C14a C 0.9485(19) 0.3867(18) -0.0305(16) 0.048(3) Uani 0.5 2 d .
C15 C 0.9254(13) 0.3931(13) -0.2156(11) 0.050(3) Uani 0.5 2 d .
C15a C 0.935(2) 0.4988(19) -0.1250(16) 0.060(3) Uani 0.5 2 d .
C16 C 0.8176(10) 0.5293(10) -0.1920(9) 0.0580(17) Uani 1 2 d .
C17 C 0.7226(13) 0.5429(13) -0.0827(11) 0.049(3) Uani 0.5 2 d .
C17a C 0.723(2) 0.469(2) -0.1411(18) 0.055(3) Uani 0.5 2 d .
C18 C 0.7366(18) 0.4382(17) 0.0110(15) 0.044(3) Uani 0.5 2 d .
C18a C 0.7420(19) 0.3666(19) -0.0486(16) 0.057(3) Uani 0.5 2 d .
C19 C 0.8011(11) 0.6404(10) -0.2959(9) 0.0588(18) Uani 1 2 d .
C20 C 0.8962(14) 0.6582(16) -0.3916(14) 0.100(4) Uani 1 2 d .
C21 C 0.5556(16) 0.2011(17) 0.6986(16) 0.101(5) Uani 0.5 2 d .
C22 C 0.3009(18) 0.319(3) 0.806(3) 0.109(6) Uani 0.5 2 d .
C23 C 0.5174(18) 0.3495(19) 0.8474(16) 0.101(5) Uani 0.5 2 d .
H2 H 0.69498 -0.12951 -0.14664 0.0344 Uiso 1 2 calc R
H4 H 0.54752 0.10881 0.13238 0.0327 Uiso 1 2 calc R
H6 H 0.39273 0.41785 0.39619 0.0417 Uiso 1 2 calc R
H8 H 0.75338 0.44838 0.44886 0.0386 Uiso 1 2 calc R
H9 H 0.69043 -0.05658 0.3255 0.0540 Uiso 0.5 2 calc R
H9A H 0.70406 0.06905 0.4356 0.0511 Uiso 0.5 2 calc R
H10 H 0.6772 -0.19425 0.51056 0.0658 Uiso 0.5 2 calc R
H10A H 0.70163 -0.09569 0.58981 0.0593 Uiso 0.5 2 calc R
H12 H 1.02504 -0.14803 0.54643 0.0705 Uiso 0.5 2 calc R
H12A H 1.06581 -0.3397 0.37789 0.0677 Uiso 0.5 2 calc R
H13 H 1.04724 -0.01597 0.35805 0.0591 Uiso 0.5 2 calc R
H13A H 1.05205 -0.16086 0.21847 0.0597 Uiso 0.5 2 calc R
H14 H 0.99747 0.20713 -0.13319 0.0560 Uiso 0.5 2 calc R
H14A H 1.02377 0.36018 0.00963 0.0589 Uiso 0.5 2 calc R
H15 H 0.9882 0.37388 -0.29475 0.0595 Uiso 0.5 2 calc R
H15A H 0.99675 0.55159 -0.14455 0.0724 Uiso 0.5 2 calc R
H17 H 0.64381 0.62516 -0.06797 0.0594 Uiso 0.5 2 calc R
H17A H 0.63808 0.49557 -0.16857 0.0696 Uiso 0.5 2 calc R
H18 H 0.66523 0.45269 0.08726 0.0531 Uiso 0.5 2 calc R
H18A H 0.66633 0.32851 -0.01774 0.0683 Uiso 0.5 2 calc R
H19 H 0.70628 0.70529 -0.28759 0.0705 Uiso 1 2 calc R
H20 H 0.98794 0.58807 -0.40295 0.1206 Uiso 1 2 calc R
H21 H 0.65834 0.17938 0.67901 0.1209 Uiso 0.5 2 calc R
H22A H 0.2858 0.26832 0.75274 0.1313 Uiso 0.5 2 calc R
H22B H 0.25522 0.4161 0.7858 0.1313 Uiso 0.5 2 calc R
H22C H 0.25691 0.29439 0.89131 0.1313 Uiso 0.5 2 calc R
H23A H 0.4355 0.40926 0.90365 0.1217 Uiso 0.5 2 calc R
H23B H 0.573 0.40236 0.78781 0.1217 Uiso 0.5 2 calc R
H23C H 0.58095 0.28056 0.89353 0.1217 Uiso 0.5 2 calc R

loop_
_atom_site_aniso_label
_atom_site_aniso_U_11
_atom_site_aniso_U_22
_atom_site_aniso_U_33
_atom_site_aniso_U_12
_atom_site_aniso_U_13
_atom_site_aniso_U_23
Mn1 0.0181(4) 0.0230(5) 0.0215(5) -0.0072(3) -0.0040(3) -0.0044(3)
O1 0.030(2) 0.051(3) 0.046(3) -0.015(2) -0.0099(19) -0.014(2)
O2 0.0167(18) 0.061(3) 0.043(3) -0.010(2) -0.0030(17) -0.016(2)
O3 0.036(2) 0.040(3) 0.036(2) -0.009(2) -0.0088(18) -0.0122(18)
O4 0.033(2) 0.041(3) 0.035(2) -0.0065(19) -0.0005(18) -0.0210(19)
O5 0.035(6) 0.112(9) 0.118(9) -0.026(6) -0.019(6) 0.100(7)
N1 0.036(3) 0.039(3) 0.038(3) -0.014(2) -0.012(2) 0.004(2)
N2 0.044(3) 0.042(3) 0.033(3) -0.008(2) -0.003(2) 0.004(2)
N3 0.034(5) 0.096(9) 0.110(9) -0.007(5) -0.003(5) 0.097(7)
C1 0.016(2) 0.026(3) 0.035(3) -0.007(2) -0.007(2) -0.004(2)
C2 0.025(3) 0.033(3) 0.025(3) -0.009(2) -0.001(2) -0.008(2)
C3 0.017(2) 0.028(3) 0.027(3) -0.008(2) -0.0030(19) -0.002(2)
C4 0.023(2) 0.030(3) 0.029(3) -0.008(2) -0.006(2) -0.007(2)
C5 0.037(3) 0.026(3) 0.015(2) -0.005(2) -0.005(2) 0.0024(19)
C6 0.032(3) 0.047(4) 0.029(3) -0.017(3) -0.005(2) -0.007(2)
C7 0.033(2) 0.044(3) 0.020(3) -0.008(2) -0.007(2) -0.007(2)
C8 0.028(3) 0.042(3) 0.033(3) -0.018(3) -0.005(2) -0.009(2)
C9 0.044(5) 0.047(5) 0.043(5) -0.019(4) -0.010(4) 0.003(4)
C9a 0.041(4) 0.044(4) 0.040(4) -0.014(4) -0.009(4) -0.001(4)
C10a 0.049(5) 0.052(5) 0.044(5) -0.023(4) -0.013(4) 0.007(4)
C10 0.055(4) 0.050(5) 0.048(5) -0.018(4) -0.004(4) 0.005(4)
C11 0.062(4) 0.064(4) 0.059(4) -0.017(3) -0.016(3) 0.024(3)
C12a 0.054(5) 0.050(5) 0.050(5) -0.012(5) -0.013(4) 0.015(5)
C12 0.060(5) 0.058(5) 0.049(5) -0.009(4) -0.023(5) 0.009(5)
C13 0.048(5) 0.049(5) 0.044(5) -0.008(4) -0.020(4) 0.004(4)
C13a 0.048(5) 0.043(5) 0.043(5) -0.007(4) -0.009(4) 0.007(4)
C14 0.050(5) 0.044(5) 0.033(4) -0.007(4) -0.006(4) 0.001(4)
C14a 0.059(5) 0.041(5) 0.033(5) -0.024(4) 0.000(4) 0.010(4)
C15 0.052(5) 0.050(5) 0.034(4) -0.013(4) -0.002(4) 0.002(4)
C15a 0.059(5) 0.049(5) 0.043(5) -0.014(4) 0.011(4) 0.014(5)
C16 0.061(3) 0.051(3) 0.051(3) -0.014(3) -0.009(3) 0.002(3)
C17 0.050(5) 0.046(5) 0.050(4) -0.012(4) -0.017(4) -0.002(4)
C17a 0.063(5) 0.046(5) 0.044(5) -0.010(4) -0.012(4) 0.004(4)
C18 0.045(5) 0.042(5) 0.039(5) -0.010(4) -0.009(4) -0.001(4)
C18a 0.046(5) 0.044(5) 0.042(5) 0.009(5) -0.001(4) 0.015(5)
C19 0.064(4) 0.062(4) 0.061(4) -0.028(4) -0.024(3) -0.001(3)
C20 0.074(6) 0.100(7) 0.099(6) -0.024(5) -0.028(5) 0.052(6)
C21 0.029(6) 0.100(9) 0.113(9) -0.015(6) -0.010(6) 0.094(7)
C22 0.031(6) 0.106(11) 0.118(11) -0.011(6) 0.001(6) 0.090(9)
C23 0.029(6) 0.099(10) 0.099(10) -0.001(6) 0.001(6) 0.088(8)

loop_
_atom_type_symbol
_atom_type_description
_atom_type_scat_dispersion_real
_atom_type_scat_dispersion_imag
_atom_type_scat_source
C C 0.0033 0.0016
;
International Tables for Crystallography
(1992, Vol. C, Tables 4.2.6.8 and 6.1.1.4)
;
H H 0.0000 0.0000
;
International Tables for Crystallography
(1992, Vol. C, Table 6.1.1.4)
;
Mn Mn 0.3368 0.7283
;
International Tables for Crystallography
(1992, Vol. C, Tables 4.2.6.8 and 6.1.1.4)
;
N N 0.0061 0.0033
;
International Tables for Crystallography
(1992, Vol. C, Tables 4.2.6.8 and 6.1.1.4)
;
O O 0.0106 0.0060
;
International Tables for Crystallography
(1992, Vol. C, Tables 4.2.6.8 and 6.1.1.4)
;

loop_
_geom_angle_atom_site_label_1
_geom_angle_atom_site_label_2
_geom_angle_atom_site_label_3
_geom_angle
_geom_angle_publ_flag
_geom_angle_site_symmetry_1
_geom_angle_site_symmetry_3
O1 Mn1 O2 106.3(2) yes . 2_755
O1 Mn1 O3 100.2(2) yes . .
O1 Mn1 O4 157.44(17) yes . .
O1 Mn1 N1 88.7(2) yes . .
O1 Mn1 N2 92.3(3) yes . .
O2 Mn1 O3 153.4(2) yes 2_755 .
O2 Mn1 O4 96.1(2) yes 2_755 .
O2 Mn1 N1 90.6(2) yes 2_755 .
O2 Mn1 N2 93.7(2) yes 2_755 .
O3 Mn1 O4 57.4(2) yes . .
O3 Mn1 N1 87.52(17) yes . .
O3 Mn1 N2 87.58(18) yes . .
O4 Mn1 N1 87.8(2) yes . .
O4 Mn1 N2 89.4(2) yes . .
N1 Mn1 N2 175.09(19) yes . .
Mn1 O1 C1 164.2(5) yes . .
Mn1 O2 C1 131.5(5) yes 2_755 .
Mn1 O3 C5 87.5(3) yes . .
Mn1 O4 C5 91.5(5) yes . .
Mn1 N1 C9 122.7(8) yes . .
Mn1 N1 C9a 127.0(7) yes . .
Mn1 N1 C13 122.0(9) yes . .
Mn1 N1 C13a 116.4(7) yes . .
C9 N1 C13 114.6(11) yes . .
C9a N1 C13a 116.4(10) yes . .
Mn1 N2 C14 120.0(7) yes . .
Mn1 N2 C14a 116.6(8) yes . .
Mn1 N2 C18 124.9(7) yes . .
Mn1 N2 C18a 126.3(10) yes . .
C14 N2 C18 114.3(10) yes . .
C14a N2 C18a 116.6(13) yes . .
C21 N3 C22 116(2) yes . .
C21 N3 C23 121.7(16) yes . .
C22 N3 C23 121.8(17) yes . .
O1 C1 O2 124.5(6) yes . .
O1 C1 C3 118.5(5) yes . .
O2 C1 C3 117.0(6) yes . .
C3 C2 C4 120.0(5) yes . 2_655
C1 C3 C2 119.6(5) yes . .
C1 C3 C4 119.4(6) yes . .
C2 C3 C4 121.0(6) yes . .
C2 C4 C3 119.0(7) yes 2_655 .
O3 C5 O4 123.5(6) yes . .
O3 C5 C7 119.0(6) yes . .
O4 C5 C7 117.5(7) yes . .
C7 C6 C8 122.4(8) yes . 2_666
C5 C7 C6 122.6(7) yes . .
C5 C7 C8 120.3(6) yes . .
C6 C7 C8 116.9(6) yes . .
C6 C8 C7 120.4(6) yes 2_666 .
N1 C9 C10 122.7(17) yes . .
N1 C9a C10a 127.5(13) yes . .
C9a C10a C11 120.7(13) yes . .
C9 C10 C11 118.6(15) yes . .
C10a C11 C12a 116.1(11) yes . .
C10a C11 C20 125.1(10) yes . 1_546
C10 C11 C12 114.7(13) yes . .
C10 C11 C20 120.0(12) yes . 1_546
C12a C11 C20 118.1(10) yes . 1_546
C12 C11 C20 121.2(13) yes . 1_546
C11 C12a C13a 118.8(13) yes . .
C11 C12 C13 116.1(19) yes . .
N1 C13 C12 124.5(18) yes . .
N1 C13a C12a 119.8(12) yes . .
N2 C14 C15 124.3(12) yes . .
N2 C14a C15a 118.1(17) yes . .
C14 C15 C16 117.4(10) yes . .
C14a C15a C16 117.9(19) yes . .
C15 C16 C17 117.1(9) yes . .
C15 C16 C19 120.3(8) yes . .
C15a C16 C17a 114.4(14) yes . .
C15a C16 C19 121.2(12) yes . .
C17 C16 C19 121.7(8) yes . .
C17a C16 C19 123.5(13) yes . .
C16 C17 C18 121.1(11) yes . .
C16 C17a C18a 123(2) yes . .
N2 C18 C17 124.4(12) yes . .
N2 C18a C17a 129(2) yes . .
C16 C19 C20 128.8(10) yes . .
C11 C20 C19 130.2(11) yes 1_564 .
O5 C21 N3 117.8(15) yes . .
C3 C2 H2 119.988 no . .
C4 C2 H2 119.999 no 2_655 .
C2 C4 H4 120.503 no 2_655 .
C3 C4 H4 120.505 no . .
C7 C6 H6 118.804 no . .
C8 C6 H6 118.803 no 2_666 .
C6 C8 H8 119.780 no 2_666 .
C7 C8 H8 119.775 no . .
N1 C9 H9 118.670 no . .
C10 C9 H9 118.678 no . .
N1 C9a H9A 116.226 no . .
C10a C9a H9A 116.229 no . .
C9a C10a H10A 119.638 no . .
C11 C10a H10A 119.635 no . .
C9 C10 H10 120.698 no . .
C11 C10 H10 120.703 no . .
C11 C12a H12A 120.580 no . .
C13a C12a H12A 120.582 no . .
C11 C12 H12 121.961 no . .
C13 C12 H12 121.959 no . .
N1 C13 H13 117.750 no . .
C12 C13 H13 117.757 no . .
N1 C13a H13A 120.116 no . .
C12a C13a H13A 120.114 no . .
N2 C14 H14 117.836 no . .
C15 C14 H14 117.834 no . .
N2 C14a H14A 120.942 no . .
C15a C14a H14A 120.949 no . .
C14 C15 H15 121.295 no . .
C16 C15 H15 121.305 no . .
C14a C15a H15A 121.041 no . .
C16 C15a H15A 121.032 no . .
C16 C17 H17 119.463 no . .
C18 C17 H17 119.460 no . .
C16 C17a H17A 118.743 no . .
C18a C17a H17A 118.748 no . .
N2 C18 H18 117.803 no . .
C17 C18 H18 117.802 no . .
N2 C18a H18A 115.689 no . .
C17a C18a H18A 115.689 no . .
C16 C19 H19 115.589 no . .
C20 C19 H19 115.598 no . .
C11 C20 H20 114.920 no 1_564 .
C19 C20 H20 114.922 no . .
O5 C21 H21 121.111 no . .
N3 C21 H21 121.113 no . .
N3 C22 H22A 109.477 no . .
N3 C22 H22B 109.469 no . .
N3 C22 H22C 109.467 no . .
H22A C22 H22B 109.478 no . .
H22A C22 H22C 109.470 no . .
H22B C22 H22C 109.467 no . .
N3 C23 H23A 109.466 no . .
N3 C23 H23B 109.474 no . .
N3 C23 H23C 109.469 no . .
H23A C23 H23B 109.469 no . .
H23A C23 H23C 109.478 no . .
H23B C23 H23C 109.471 no . .

loop_
_geom_bond_atom_site_label_1
_geom_bond_atom_site_label_2
_geom_bond_distance
_geom_bond_publ_flag
_geom_bond_site_symmetry_2
Mn1 O1 2.066(7) yes .
Mn1 O2 2.090(4) yes 2_755
Mn1 O3 2.305(4) yes .
Mn1 O4 2.211(6) yes .
Mn1 N1 2.270(6) yes .
Mn1 N2 2.269(6) yes .
O1 C1 1.229(10) yes .
O2 C1 1.239(7) yes .
O3 C5 1.226(10) yes .
O4 C5 1.238(8) yes .
O5 C21 1.16(3) yes .
N1 C9 1.35(2) yes .
N1 C9a 1.259(14) yes .
N1 C13 1.35(2) yes .
N1 C13a 1.368(15) yes .
N2 C14 1.359(15) yes .
N2 C14a 1.40(2) yes .
N2 C18 1.328(15) yes .
N2 C18a 1.22(2) yes .
N3 C21 1.35(2) yes .
N3 C22 1.49(2) yes .
N3 C23 1.37(3) yes .
C1 C3 1.501(8) yes .
C2 C3 1.364(11) yes .
C2 C4 1.381(9) yes 2_655
C3 C4 1.379(7) yes .
C5 C7 1.492(8) yes .
C6 C7 1.378(9) yes .
C6 C8 1.334(9) yes 2_666
C7 C8 1.400(12) yes .
C9 C10 1.37(2) yes .
C9a C10a 1.33(2) yes .
C10a C11 1.296(15) yes .
C10 C11 1.36(2) yes .
C11 C12a 1.437(16) yes .
C11 C12 1.39(3) yes .
C11 C20 1.444(17) yes 1_546
C12a C13a 1.39(2) yes .
C12 C13 1.36(2) yes .
C14 C15 1.351(19) yes .
C14a C15a 1.42(2) yes .
C15 C16 1.452(14) yes .
C15a C16 1.50(2) yes .
C16 C17 1.300(13) yes .
C16 C17a 1.26(3) yes .
C16 C19 1.487(13) yes .
C17 C18 1.370(19) yes .
C17a C18a 1.35(3) yes .
C19 C20 1.234(16) yes .
C2 H2 0.930 no .
C4 H4 0.930 no .
C6 H6 0.930 no .
C8 H8 0.930 no .
C9 H9 0.930 no .
C9a H9A 0.930 no .
C10a H10A 0.930 no .
C10 H10 0.930 no .
C12a H12A 0.930 no .
C12 H12 0.930 no .
C13 H13 0.930 no .
C13a H13A 0.930 no .
C14 H14 0.930 no .
C14a H14A 0.930 no .
C15 H15 0.930 no .
C15a H15A 0.930 no .
C17 H17 0.930 no .
C17a H17A 0.930 no .
C18 H18 0.930 no .
C18a H18A 0.930 no .
C19 H19 0.930 no .
C20 H20 0.930 no .
C21 H21 0.930 no .
C22 H22A 0.960 no .
C22 H22B 0.960 no .
C22 H22C 0.960 no .
C23 H23A 0.960 no .
C23 H23B 0.960 no .
C23 H23C 0.960 no .

loop_
_geom_contact_atom_site_label_1
_geom_contact_atom_site_label_2
_geom_contact_distance
_geom_contact_publ_flag
_geom_contact_site_symmetry_2
Mn1 O1 3.368(4) no 2_755
O1 O1 3.260(6) no 2_755
O1 C2 3.569(10) no .
O1 C4 2.770(8) no .
O1 C9 3.342(16) no .
O1 C13a 3.405(18) no .
O1 C14 3.492(18) no .
O1 C14 3.407(15) no 2_755
O1 C18a 3.469(19) no .
O2 C2 2.743(8) no .
O2 C4 3.579(6) no .
O2 C13 3.288(16) no 2_755
O2 C13a 3.236(18) no 2_755
O2 C14 3.471(16) no 2_755
O2 C14a 3.277(17) no 2_755
O3 C6 2.831(8) no .
O3 C9 3.432(16) no .
O3 C9a 3.215(15) no .
O3 C18 3.189(16) no .
O3 C18a 3.436(17) no .
O4 C6 3.599(7) no .
O4 C8 2.772(8) no .
O4 C9a 3.393(18) no .
O4 C12 3.50(2) no 2_756
O4 C13 3.486(17) no .
O4 C14a 3.493(17) no .
O4 C18 3.426(18) no .
O5 C22 2.57(3) no .
O5 C23 3.41(3) no .
N1 C5 3.314(8) no .
N1 C11 2.765(11) no .
N1 C14 3.574(17) no 2_755
N2 C5 3.399(8) no .
N2 C16 2.791(11) no .
C1 C14 3.593(16) no 2_755
C2 C2 2.751(7) no 2_655
C3 C3 2.732(8) no 2_655
C4 C4 2.765(11) no 2_655
C5 C9a 3.297(17) no .
C5 C18 3.372(17) no .
C6 C6 2.703(13) no 2_666
C7 C7 2.785(9) no 2_666
C8 C8 2.731(9) no 2_666
C9 C12 2.69(3) no .
C9a C12a 2.62(2) no .
C10a C13a 2.68(2) no .
C10a C19 2.995(18) no 1_546
C10 C13 2.66(3) no .
C10 C19 3.022(19) no 1_546
C12a C16 3.60(2) no 2_755
C12 C12 3.35(3) no 2_756
C12 C13 3.04(3) no 2_756
C12 C19 3.47(2) no 1_546
C13 C13 3.32(3) no 2_756
C14 C17 2.672(18) no .
C14a C14a 3.19(3) no 2_765
C14a C15a 3.02(3) no 2_765
C14a C17a 2.71(3) no .
C15 C18 2.678(18) no .
C15 C20 3.063(19) no .
C15a C15a 3.49(3) no 2_765
C15a C18a 2.63(3) no .
C15a C20 3.22(2) no .
C17 C20 3.580(18) no .
C17a C20 3.50(2) no .
O5 C4 3.479(15) no 2_656
O5 C6 3.484(15) no .
O5 C7 3.531(15) no .
N3 C6 3.590(16) no 2_666
N3 C7 3.496(15) no 2_666
C2 C21 3.402(17) no 1_554
C3 C22 3.56(3) no 2_656
C4 O5 3.479(15) no 2_656
C4 C21 3.542(18) no 2_656
C4 C23 3.557(18) no 1_554
C6 O5 3.484(15) no .
C6 N3 3.590(16) no 2_666
C6 C23 3.516(18) no 2_666
C7 O5 3.531(15) no .
C7 N3 3.496(15) no 2_666
C7 C21 3.532(17) no .
C8 C22 3.49(3) no 2_666
C21 C2 3.402(17) no 1_556
C21 C4 3.542(18) no 2_656
C21 C7 3.532(17) no .
C22 C3 3.56(3) no 2_656
C22 C8 3.49(3) no 2_666
C23 C4 3.557(18) no 1_556
C23 C6 3.516(18) no 2_666
Mn1 H4 3.4675 no .
Mn1 H9 3.2195 no .
Mn1 H9A 3.1900 no .
Mn1 H13 3.1874 no .
Mn1 H13A 3.0989 no .
Mn1 H14 3.1421 no .
Mn1 H14 3.4390 no 2_755
Mn1 H14A 3.1483 no .
Mn1 H18 3.2311 no .
Mn1 H18A 3.1305 no .
O1 H4 2.4832 no .
O1 H9 2.9693 no .
O1 H13A 3.1777 no .
O1 H13A 3.2774 no 2_755
O1 H14 3.1811 no .
O1 H14 2.5687 no 2_755
O1 H18A 3.1082 no .
O2 H2 2.4399 no .
O2 H13 2.7855 no 2_755
O2 H13A 2.7976 no 2_755
O2 H14 3.5104 no .
O2 H14 3.0977 no 2_755
O2 H14A 2.7861 no 2_755
O3 H4 2.8662 no .
O3 H6 2.5530 no .
O3 H9 3.1429 no .
O3 H9A 2.5867 no .
O3 H10 3.5515 no 2_656
O3 H17A 3.2506 no 2_665
O3 H18 2.5714 no .
O3 H18A 3.0530 no .
O3 H19 3.2023 no 2_665
O4 H8 2.4823 no .
O4 H9A 2.9952 no .
O4 H12 2.6684 no 2_756
O4 H13 3.2855 no .
O4 H14A 3.2651 no .
O4 H15A 2.8197 no 2_765
O4 H18 3.0437 no .
O4 H20 3.3181 no 2_765
O5 H22A 2.1325 no .
O5 H22B 3.2119 no .
O5 H22C 3.2329 no .
N1 H10 3.2125 no .
N1 H10A 3.1321 no .
N1 H12 3.2287 no .
N1 H12 3.1808 no 2_756
N1 H12A 3.2288 no .
N1 H14 2.8015 no 2_755
N1 H15 3.4598 no 2_755
N2 H13A 2.9477 no 2_755
N2 H15 3.2309 no .
N2 H15A 3.2726 no .
N2 H15A 3.3599 no 2_765
N2 H17 3.2053 no .
N2 H17A 3.1115 no .
C1 H2 2.6179 no .
C1 H4 2.6373 no .
C1 H13A 3.0766 no 2_755
C1 H14 3.5166 no .
C1 H14 2.9570 no 2_755
C1 H14A 3.2874 no 2_755
C1 H18A 3.4644 no .
C2 H4 3.2253 no .
C2 H10A 3.5131 no 1_554
C2 H17 3.0103 no 1_545
C2 H19 3.2318 no 1_545
C3 H2 3.2201 no 2_655
C3 H4 3.2184 no 2_655
C4 H2 3.2243 no .
C4 H9 3.4653 no .
C4 H17 3.0606 no 2_665
C4 H18A 3.3903 no .
C4 H19 3.3892 no 2_665
C5 H6 2.6658 no .
C5 H8 2.6594 no .
C5 H9A 2.6303 no .
C5 H12 3.4491 no 2_756
C5 H18 2.7233 no .
C6 H8 3.2112 no .
C6 H10 3.1792 no 2_656
C6 H17A 3.2890 no 2_665
C6 H19 3.4845 no 2_665
C7 H6 3.2073 no 2_666
C7 H8 3.2085 no 2_666
C7 H9A 3.2889 no .
C7 H18 3.4836 no .
C8 H6 3.2088 no .
C8 H12A 3.4829 no 2_756
C8 H20 3.3048 no 2_765
C9 H12 3.5964 no .
C9 H13 3.1187 no .
C9a H12A 3.5499 no .
C9a H13A 3.0758 no .
C10a H12A 3.1625 no .
C10a H19 2.7300 no 1_546
C10a H20 3.2011 no 1_546
C10 H6 3.3779 no 2_656
C10 H12 3.1328 no .
C10 H13 3.5857 no .
C10 H19 2.7820 no 1_546
C10 H20 3.1524 no 1_546
C11 H8 3.5963 no 2_756
C11 H9 3.1735 no .
C11 H9A 3.0952 no .
C11 H13 3.1660 no .
C11 H13 3.5656 no 2_756
C11 H13A 3.2816 no .
C11 H15 2.8382 no 2_755
C11 H19 2.5829 no 1_546
C12a H8 3.3909 no 2_756
C12a H9A 3.5504 no .
C12a H10A 3.1765 no .
C12a H20 2.5775 no 1_546
C12a H20 3.4266 no 2_755
C12 H8 3.4653 no 2_756
C12 H10 3.1304 no .
C12 H12 3.0326 no 2_756
C12 H13 2.5543 no 2_756
C12 H20 2.7971 no 1_546
C13 H9 3.1233 no .
C13 H10 3.5653 no .
C13 H12 2.4331 no 2_756
C13 H13 3.0808 no 2_756
C13a H9A 3.0706 no .
C14 H17 3.5989 no .
C14 H18 3.0994 no .
C14a H14A 2.8426 no 2_765
C14a H15A 2.4787 no 2_765
C14a H18A 3.0716 no .
C15 H17 3.2013 no .
C15 H19 3.3100 no .
C15 H20 2.7389 no .
C15a H14A 2.3809 no 2_765
C15a H15A 3.2420 no 2_765
C15a H17A 3.1861 no .
C15a H18A 3.5560 no .
C15a H19 3.2772 no .
C15a H20 3.0409 no .
C16 H2 3.4218 no 1_565
C16 H6 3.4407 no 2_665
C16 H12A 2.8602 no 2_755
C16 H14 3.2369 no .
C16 H14A 3.3609 no .
C16 H14A 3.5510 no 2_765
C16 H18 3.1422 no .
C16 H18A 3.0849 no .
C16 H20 2.5797 no .
C17 H2 3.3015 no 1_565
C17 H14 3.5989 no .
C17 H15 3.1909 no .
C17 H19 2.6064 no .
C17a H6 3.2978 no 2_665
C17a H15A 3.1634 no .
C17a H19 2.6826 no .
C18 H14 3.0943 no .
C18a H14A 3.0770 no .
C18a H15A 3.5558 no .
C19 H2 2.9052 no 1_565
C19 H6 2.8345 no 2_665
C19 H10 2.8248 no 1_564
C19 H10A 2.7744 no 1_564
C19 H12 3.5824 no 1_564
C19 H12A 3.1459 no 2_755
C19 H15 2.7305 no .
C19 H15A 2.7925 no .
C19 H17 2.5795 no .
C19 H17A 2.5659 no .
C20 H2 3.5163 no 1_565
C20 H6 3.3034 no 2_665
C20 H8 3.1566 no 2_765
C20 H10 2.6035 no 1_564
C20 H10A 2.6129 no 1_564
C20 H12 2.6755 no 1_564
C20 H12A 2.6343 no 1_564
C20 H12A 3.2057 no 2_755
C20 H15 2.8758 no .
C20 H15 3.4224 no 2_764
C20 H15A 3.1337 no .
C20 H20 3.4580 no 2_764
C21 H22A 2.4312 no .
C21 H22B 3.0174 no .
C21 H22C 3.0431 no .
C21 H23A 3.1559 no .
C21 H23B 2.6054 no .
C21 H23C 2.6292 no .
C22 H21 3.2798 no .
C22 H23A 2.5068 no .
C22 H23B 3.1043 no .
C22 H23C 3.1334 no .
C23 H21 2.5742 no .
C23 H22A 3.2752 no .
C23 H22B 2.7381 no .
C23 H22C 2.7616 no .
H2 H4 2.3183 no 2_655
H2 H10A 2.9228 no 1_554
H2 H13 3.5183 no 2_755
H2 H14A 3.5245 no 2_755
H2 H15A 3.5852 no 1_545
H2 H17 2.7403 no 1_545
H2 H19 2.5390 no 1_545
H4 H9 2.9127 no .
H4 H10A 3.3651 no 2_656
H4 H17 2.8475 no 2_665
H4 H18A 2.9796 no .
H4 H19 2.8707 no 2_665
H6 H8 2.2458 no 2_666
H6 H10 2.6311 no 2_656
H6 H12A 3.3593 no 1_465
H6 H17A 2.6365 no 2_665
H6 H19 2.5624 no 2_665
H8 H12 3.1131 no 2_756
H8 H12A 2.8762 no 2_756
H8 H15 3.5712 no 2_765
H8 H15A 3.5711 no 2_765
H8 H20 2.3767 no 2_765
H9 H10 2.2974 no .
H9A H10A 2.2045 no .
H10 H19 2.3818 no 1_546
H10 H20 3.4113 no 1_546
H10A H19 2.2643 no 1_546
H10A H20 3.4974 no 1_546
H12 H12 2.9868 no 2_756
H12 H13 2.3008 no .
H12 H13 1.9990 no 2_756
H12 H20 2.8609 no 1_546
H12A H13A 2.3314 no .
H12A H20 2.4157 no 1_546
H12A H20 2.8050 no 2_755
H13 H13 3.1079 no 2_756
H14 H15 2.2690 no .
H14A H14A 2.7740 no 2_765
H14A H15A 2.3819 no .
H14A H15A 1.8645 no 2_765
H15 H19 3.5733 no .
H15 H20 2.3409 no .
H15 H20 3.3153 no 2_764
H15A H15A 3.2565 no 2_765
H15A H19 3.4888 no .
H15A H20 2.9057 no .
H17 H18 2.2610 no .
H17 H18 3.5719 no 2_665
H17 H19 2.4258 no .
H17A H18A 2.1979 no .
H17A H18A 3.2397 no 2_665
H17A H19 2.5534 no .
H19 H20 2.6335 no .
H20 H20 3.0513 no 2_764
H21 H22A 3.3605 no .
H21 H23A 3.4895 no .
H21 H23B 2.5988 no .
H21 H23C 2.6247 no .
H22A H23A 3.4216 no .
H22B H23A 2.5429 no .
H22B H23B 3.1477 no .
H22B H23C 3.5452 no .
H22C H23A 2.5590 no .
H22C H23B 3.5442 no .
H22C H23C 3.2110 no .
O1 H23C 3.5829 no 1_554
O2 H22C 3.3585 no 2_656
O3 H23A 3.5319 no 2_666
O3 H23B 3.4019 no 2_666
O4 H22B 2.8976 no 2_666
O5 H4 3.4095 no 2_656
N2 H23A 3.2655 no 2_666
N2 H23C 3.4132 no 1_554
C1 H22C 3.0754 no 2_656
C1 H23C 3.3224 no 1_554
C2 H21 3.4283 no 1_554
C2 H22C 3.0665 no 2_656
C2 H23C 3.4495 no 2_656
C3 H22C 2.9517 no 2_656
C3 H23C 2.9451 no 1_554
C4 H22C 3.5983 no 2_656
C4 H23C 2.8501 no 1_554
C5 H22B 3.0476 no 2_666
C5 H23A 3.5367 no 2_666
C5 H23B 3.4404 no 2_666
C6 H23B 2.7518 no 2_666
C7 H21 3.5535 no .
C7 H22B 3.0311 no 2_666
C7 H23B 3.1402 no 2_666
C8 H21 3.4390 no .
C8 H22A 3.4762 no 2_666
C8 H22B 2.9322 no 2_666
C8 H23B 3.4112 no .
C16 H23A 3.4573 no 2_666
C16 H23B 3.2874 no 1_554
C21 H2 3.5517 no 1_556
C22 H8 3.4336 no 2_666
C23 H6 3.4378 no 2_666
H2 C21 3.5517 no 1_554
H2 H21 3.4073 no 1_554
H2 H22C 3.1441 no 2_656
H4 O5 3.4095 no 2_656
H4 H23C 2.9405 no 1_554
H6 C23 3.4378 no 2_666
H6 H23B 2.5518 no 2_666
H8 C22 3.4336 no 2_666
H8 H22A 3.3526 no 2_666
H8 H22B 2.7689 no 2_666
H21 C2 3.4283 no 1_556
H21 C7 3.5535 no .
H21 C8 3.4390 no .
H21 H2 3.4073 no 1_556
H22A C8 3.4762 no 2_666
H22A H8 3.3526 no 2_666
H22B O4 2.8976 no 2_666
H22B C5 3.0476 no 2_666
H22B C7 3.0311 no 2_666
H22B C8 2.9322 no 2_666
H22B H8 2.7689 no 2_666
H22C O2 3.3585 no 2_656
H22C C1 3.0754 no 2_656
H22C C2 3.0665 no 2_656
H22C C3 2.9517 no 2_656
H22C C4 3.5983 no 2_656
H22C H2 3.1441 no 2_656
H23A O3 3.5319 no 2_666
H23A N2 3.2655 no 2_666
H23A C5 3.5367 no 2_666
H23A C16 3.4573 no 2_666
H23B O3 3.4019 no 2_666
H23B C5 3.4404 no 2_666
H23B C6 2.7518 no 2_666
H23B C7 3.1402 no 2_666
H23B C8 3.4112 no .
H23B C16 3.2874 no 1_556
H23B H6 2.5518 no 2_666
H23C O1 3.5829 no 1_556
H23C N2 3.4132 no 1_556
H23C C1 3.3224 no 1_556
H23C C2 3.4495 no 2_656
H23C C3 2.9451 no 1_556
H23C C4 2.8501 no 1_556
H23C H4 2.9405 no 1_556

loop_
_geom_torsion_atom_site_label_1
_geom_torsion_atom_site_label_2
_geom_torsion_atom_site_label_3
_geom_torsion_atom_site_label_4
_geom_torsion
_geom_torsion_publ_flag
_geom_torsion_site_symmetry_1
_geom_torsion_site_symmetry_3
_geom_torsion_site_symmetry_4
O1 Mn1 O2 C1 20.0(5) no . 2_755 2_755
O1 Mn1 O3 C5 175.3(2) no . . .
O1 Mn1 O4 C5 -5.1(6) no . . .
O1 Mn1 N1 C9 -48.4(4) no . . .
O1 Mn1 N1 C9a -110.9(6) no . . .
O1 Mn1 N1 C13 141.4(4) no . . .
O1 Mn1 N1 C13a 64.3(5) no . . .
O1 Mn1 N2 C14 -57.1(6) no . . .
O1 Mn1 N2 C14a -139.5(4) no . . .
O1 Mn1 N2 C18 111.9(6) no . . .
O1 Mn1 N2 C18a 49.1(5) no . . .
O2 Mn1 O3 C5 0.7(5) no 2_755 . .
O3 Mn1 O2 C1 -165.6(3) no . 2_755 2_755
O2 Mn1 O4 C5 -176.8(2) no 2_755 . .
O4 Mn1 O2 C1 -163.3(5) no . 2_755 2_755
O2 Mn1 N1 C9 -154.6(4) no 2_755 . .
O2 Mn1 N1 C9a 142.8(6) no 2_755 . .
O2 Mn1 N1 C13 35.2(4) no 2_755 . .
O2 Mn1 N1 C13a -42.0(5) no 2_755 . .
N1 Mn1 O2 C1 108.8(5) no . 2_755 2_755
O2 Mn1 N2 C14 49.4(6) no 2_755 . .
O2 Mn1 N2 C14a -33.0(4) no 2_755 . .
O2 Mn1 N2 C18 -141.7(6) no 2_755 . .
O2 Mn1 N2 C18a 155.5(5) no 2_755 . .
N2 Mn1 O2 C1 -73.5(5) no . 2_755 2_755
O3 Mn1 O4 C5 1.99(19) no . . .
O4 Mn1 O3 C5 -2.0(2) no . . .
O3 Mn1 N1 C9 51.9(4) no . . .
O3 Mn1 N1 C9a -10.7(6) no . . .
O3 Mn1 N1 C13 -118.3(4) no . . .
O3 Mn1 N1 C13a 164.6(5) no . . .
N1 Mn1 O3 C5 87.0(3) no . . .
O3 Mn1 N2 C14 -157.2(6) no . . .
O3 Mn1 N2 C14a 120.4(4) no . . .
O3 Mn1 N2 C18 11.7(6) no . . .
O3 Mn1 N2 C18a -51.0(5) no . . .
N2 Mn1 O3 C5 -92.8(3) no . . .
O4 Mn1 N1 C9 109.3(4) no . . .
O4 Mn1 N1 C9a 46.8(6) no . . .
O4 Mn1 N1 C13 -60.9(4) no . . .
O4 Mn1 N1 C13a -138.0(5) no . . .
N1 Mn1 O4 C5 -86.5(3) no . . .
O4 Mn1 N2 C14 145.4(6) no . . .
O4 Mn1 N2 C14a 63.0(4) no . . .
O4 Mn1 N2 C18 -45.6(6) no . . .
O4 Mn1 N2 C18a -108.4(5) no . . .
N2 Mn1 O4 C5 89.5(3) no . . .
Mn1 O2 C1 O1 4.5(9) no 2_755 . .
Mn1 O2 C1 C3 -175.7(3) no 2_755 . .
Mn1 O3 C5 O4 3.6(5) no . . .
Mn1 O3 C5 C7 -177.2(4) no . . .
Mn1 O4 C5 O3 -3.8(6) no . . .
Mn1 O4 C5 C7 177.0(4) no . . .
Mn1 N1 C9 C10 -174.9(8) no . . .
Mn1 N1 C9a C10a 177.8(12) no . . .
Mn1 N1 C13 C12 173.5(9) no . . .
Mn1 N1 C13a C12a -179.4(12) no . . .
C9 N1 C9a C10a 73(2) no . . .
C9a N1 C9 C10 -61.4(15) no . . .
C9 N1 C13 C12 2.6(19) no . . .
C13 N1 C9 C10 -4.0(18) no . . .
C9 N1 C13a C12a -50.4(19) no . . .
C13a N1 C9 C10 60.9(16) no . . .
C9a N1 C13 C12 43.5(15) no . . .
C13 N1 C9a C10a -57(2) no . . .
C9a N1 C13a C12a -4(2) no . . .
C13a N1 C9a C10a 3(3) no . . .
C13 N1 C13a C12a 65.3(17) no . . .
C13a N1 C13 C12 -79.2(16) no . . .
Mn1 N2 C14 C15 -179.4(12) no . . .
Mn1 N2 C14a C15a -178.8(8) no . . .
Mn1 N2 C18 C17 -179.6(11) no . . .
Mn1 N2 C18a C17a -178.9(11) no . . .
C14 N2 C14a C15a 66.5(13) no . . .
C14a N2 C14 C15 -69.1(18) no . . .
C14 N2 C18 C17 -10(3) no . . .
C18 N2 C14 C15 10(3) no . . .
C14 N2 C18a C17a -55.6(19) no . . .
C18a N2 C14 C15 52(2) no . . .
C14a N2 C18 C17 58(2) no . . .
C18 N2 C14a C15a -49.8(14) no . . .
C14a N2 C18a C17a 10(2) no . . .
C18a N2 C14a C15a -6.5(18) no . . .
C18 N2 C18a C17a 73(2) no . . .
C18a N2 C18 C17 -68.6(19) no . . .
C22 N3 C21 O5 -3(2) no . . .
C23 N3 C21 O5 -178.2(14) no . . .
O1 C1 C3 C2 -172.1(5) no . . .
O1 C1 C3 C4 6.1(8) no . . .
O2 C1 C3 C2 8.0(8) no . . .
O2 C1 C3 C4 -173.8(5) no . . .
C3 C2 C4 C3 -0.9(8) no . 2_655 2_655
C4 C2 C3 C1 179.1(5) no 2_655 . .
C4 C2 C3 C4 1.0(8) no 2_655 . .
C1 C3 C4 C2 -179.1(4) no . . 2_655
C2 C3 C4 C2 -1.0(8) no . . 2_655
O3 C5 C7 C6 -5.5(8) no . . .
O3 C5 C7 C8 179.9(5) no . . .
O4 C5 C7 C6 173.7(5) no . . .
O4 C5 C7 C8 -0.8(8) no . . .
C7 C6 C8 C7 6.2(10) no . 2_666 2_666
C8 C6 C7 C5 179.2(6) no 2_666 . .
C8 C6 C7 C8 -6.0(9) no 2_666 . .
C5 C7 C8 C6 -179.2(5) no . . 2_666
C6 C7 C8 C6 5.9(9) no . . 2_666
N1 C9 C10 C11 -14(3) no . . .
N1 C9a C10a C11 4(3) no . . .
C9a C10a C11 C10 -80(2) no . . .
C9a C10a C11 C12a -9(3) no . . .
C9a C10a C11 C12 58(2) no . . .
C9a C10a C11 C20 -179.4(16) no . . 1_546
C9 C10 C11 C10a 78.7(18) no . . .
C9 C10 C11 C12a -42.0(19) no . . .
C9 C10 C11 C12 33(2) no . . .
C9 C10 C11 C20 -170.2(14) no . . 1_546
C10a C11 C12a C13a 7(2) no . . .
C10a C11 C12 C13 -63.8(14) no . . .
C10a C11 C20 C19 12(3) no . 1_546 1_546
C10 C11 C12a C13a 49(2) no . . .
C10 C11 C12 C13 -33.1(17) no . . .
C10 C11 C20 C19 -41(3) no . 1_546 1_546
C12a C11 C12 C13 56.8(12) no . . .
C12 C11 C12a C13a -64.5(17) no . . .
C12a C11 C20 C19 -158.7(18) no . 1_546 1_546
C20 C11 C12a C13a 178.7(15) no 1_546 . .
C12 C11 C20 C19 114.8(19) no . 1_546 1_546
C20 C11 C12 C13 169.9(10) no 1_546 . .
C11 C12a C13a N1 -1(3) no . . .
C11 C12 C13 N1 16(2) no . . .
N2 C14 C15 C16 -2(3) no . . .
N2 C14a C15a C16 -4(2) no . . .
C14 C15 C16 C15a 67.1(15) no . . .
C14 C15 C16 C17 -8(2) no . . .
C14 C15 C16 C17a -50.6(16) no . . .
C14 C15 C16 C19 -177.5(14) no . . .
C14a C15a C16 C15 -62.7(13) no . . .
C14a C15a C16 C17 57.7(14) no . . .
C14a C15a C16 C17a 13.1(17) no . . .
C14a C15a C16 C19 -177.1(11) no . . .
C15 C16 C17 C18 9(2) no . . .
C15 C16 C17a C18a 54.7(18) no . . .
C15 C16 C19 C20 -31(2) no . . .
C15a C16 C17 C18 -57.3(16) no . . .
C15a C16 C17a C18a -12(2) no . . .
C15a C16 C19 C20 53.7(18) no . . .
C17 C16 C17a C18a -75.0(19) no . . .
C17a C16 C17 C18 68.1(16) no . . .
C17 C16 C19 C20 160.3(14) no . . .
C19 C16 C17 C18 178.0(12) no . . .
C17a C16 C19 C20 -137.4(16) no . . .
C19 C16 C17a C18a 178.8(12) no . . .
C16 C17 C18 N2 1(3) no . . .
C16 C17a C18a N2 0(3) no . . .
C16 C19 C20 C11 -174.0(14) no . . 1_564
